data_4307353
loop_
_publ_author_name
'Timothy J. Boyle'
'Robin M. Sewell'
'Leigh Anna M. Ottley'
'Harry D. Pratt'
'Christopher J. Quintana'
'Scott D. Bunge'

_publ_contact_author_address '1001 University Blvd, Albuquerque, NM 87106'
_publ_contact_author_email tjboyle@sandia.gov
_publ_contact_author_fax '(505) 272-7336'
_publ_contact_author_name 'Timothy J. Boyle et.al.'
_publ_section_title
;
Controlled Synthesis of a Structurally Characterized Family of Sterically
Constrained Heterocyclic Alkoxy-Modified Titanium Alkoxides
;
_journal_name_full 'Inorganic Chemistry'
_journal_page_first 1825
_journal_page_last 1835
_journal_paper_doi 10.1021/ic0618798
_journal_volume 46
_journal_year 2007
_chemical_formula_sum 'C28 H30 N2 O4 Ti'
_chemical_formula_weight 506.44
_chemical_name_common '(12) Ti(OPy)2(DMP)2'
_chemical_name_systematic
; 
 ? 
;
_space_group_IT_number 15
_symmetry_cell_setting monoclinic
_symmetry_space_group_name_Hall '-C 2yc'
_symmetry_space_group_name_H-M 'C 1 2/c 1'
_atom_sites_solution_hydrogens geom
_atom_sites_solution_primary direct
_atom_sites_solution_secondary difmap
_audit_creation_method SHELXL-97
_cell_angle_alpha 90.00
_cell_angle_beta 121.224(2)
_cell_angle_gamma 90.00
_cell_formula_units_Z 8
_cell_length_a 26.126(4)
_cell_length_b 11.7662(16)
_cell_length_c 19.326(3)
_cell_measurement_reflns_used 5521
_cell_measurement_temperature 173(2)
_cell_measurement_theta_max 25.23
_cell_measurement_theta_min 2.46
_cell_volume 5080.3(13)
_computing_cell_refinement 'Bruker SMART'
_computing_data_collection 'Bruker SMART'
_computing_data_reduction 'Bruker SAINT'
_computing_molecular_graphics 'Bruker SHELXTL'
_computing_publication_material 'Bruker SHELXTL'
_computing_structure_refinement 'SHELXL-97 (Sheldrick, 1997)'
_computing_structure_solution 'SHELXS-97 (Sheldrick, 1990)'
_diffrn_ambient_temperature 173(2)
_diffrn_measured_fraction_theta_full 0.997
_diffrn_measured_fraction_theta_max 0.997
_diffrn_measurement_device_type 'CCD area detector'
_diffrn_measurement_method 'phi and omega scans'
_diffrn_radiation_monochromator graphite
_diffrn_radiation_source 'fine-focus sealed tube'
_diffrn_radiation_type MoK\a
_diffrn_radiation_wavelength 0.71073
_diffrn_reflns_av_R_equivalents 0.0335
_diffrn_reflns_av_sigmaI/netI 0.0274
_diffrn_reflns_limit_h_max 28
_diffrn_reflns_limit_h_min -28
_diffrn_reflns_limit_k_max 13
_diffrn_reflns_limit_k_min -13
_diffrn_reflns_limit_l_max 21
_diffrn_reflns_limit_l_min -21
_diffrn_reflns_number 15215
_diffrn_reflns_theta_full 23.28
_diffrn_reflns_theta_max 23.28
_diffrn_reflns_theta_min 1.82
_exptl_absorpt_coefficient_mu 0.373
_exptl_absorpt_correction_T_max 0.894
_exptl_absorpt_correction_T_min 0.861
_exptl_absorpt_correction_type empirical
_exptl_absorpt_process_details SADABS
_exptl_crystal_colour orange
_exptl_crystal_density_diffrn 1.324
_exptl_crystal_density_meas ?
_exptl_crystal_density_method 'not measured'
_exptl_crystal_description irregular
_exptl_crystal_F_000 2128
_exptl_crystal_size_max 0.40
_exptl_crystal_size_mid 0.35
_exptl_crystal_size_min 0.30
_refine_diff_density_max 0.330
_refine_diff_density_min -0.232
_refine_diff_density_rms 0.047
_refine_ls_extinction_method none
_refine_ls_goodness_of_fit_ref 1.042
_refine_ls_hydrogen_treatment constr
_refine_ls_matrix_type full
_refine_ls_number_parameters 320
_refine_ls_number_reflns 3640
_refine_ls_number_restraints 0
_refine_ls_restrained_S_all 1.042
_refine_ls_R_factor_all 0.0394
_refine_ls_R_factor_gt 0.0348
_refine_ls_shift/su_max 0.016
_refine_ls_shift/su_mean 0.000
_refine_ls_structure_factor_coef Fsqd
_refine_ls_weighting_details 'calc w=1/[\s^2^(Fo^2^)+(0.0485P)^2^+5.5340P] where P=(Fo^2^+2Fc^2^)/3'
_refine_ls_weighting_scheme calc
_refine_ls_wR_factor_gt 0.0897
_refine_ls_wR_factor_ref 0.0931
_reflns_number_gt 3245
_reflns_number_total 3640
_reflns_threshold_expression >2sigma(I)
_cod_data_source_file ic0618798si20061106_104430_09.cif
_cod_data_source_block 6ag245s
_cod_depositor_comments
;
The following automatic conversions were performed:
'_symmetry_cell_setting' value 'Monoclinic' changed to 'monoclinic'
according to '/home/saulius/struct/CIF-dictionaries/cif_core.dic'
dictionary named 'cif_core.dic' version 2.4.1 from 2010-06-29.

Automatic conversion script
Id: cif_fix_enum 1527 2010-12-29 10:47:43Z saulius 

The following automatic conversions were performed:

'_exptl_crystal_density_meas' value 'not_measured' was changed to '?'
- the value is perceived as not measured.

Automatic conversion script
Id: cif_fix_values 3008 2015-01-20 13:52:24Z robertas 
;
_cod_original_cell_volume 5080.3(12)
_cod_database_code 4307353

loop_
_symmetry_equiv_pos_as_xyz
'x, y, z'
'-x, y, -z+1/2'
'x+1/2, y+1/2, z'
'-x+1/2, y+1/2, -z+1/2'
'-x, -y, -z'
'x, -y, z-1/2'
'-x+1/2, -y+1/2, -z'
'x+1/2, -y+1/2, z-1/2'

loop_
_atom_site_label
_atom_site_type_symbol
_atom_site_fract_x
_atom_site_fract_y
_atom_site_fract_z
_atom_site_U_iso_or_equiv
_atom_site_adp_type
_atom_site_occupancy
_atom_site_symmetry_multiplicity
_atom_site_calc_flag
_atom_site_refinement_flags
_atom_site_disorder_assembly
_atom_site_disorder_group
Ti1 Ti 0.179679(16) 0.53466(3) 0.16138(2) 0.02293(14) Uani 1 1 d . . .
O1 O 0.14626(6) 0.66727(12) 0.17409(8) 0.0275(3) Uani 1 1 d . . .
O2 O 0.25029(6) 0.59569(12) 0.17530(8) 0.0260(3) Uani 1 1 d . . .
O3 O 0.12547(6) 0.53328(11) 0.04769(8) 0.0273(3) Uani 1 1 d . . .
O4 O 0.21649(6) 0.46532(12) 0.26407(8) 0.0270(3) Uani 1 1 d . . .
N1 N 0.10792(8) 0.43061(15) 0.16219(10) 0.0266(4) Uani 1 1 d . . .
N2 N 0.20026(7) 0.37488(14) 0.11921(10) 0.0248(4) Uani 1 1 d . . .
C1 C 0.09341(9) 0.72390(17) 0.13691(12) 0.0264(5) Uani 1 1 d . . .
C2 C 0.07801(10) 0.79155(18) 0.06888(13) 0.0308(5) Uani 1 1 d . . .
C3 C 0.02268(10) 0.84582(19) 0.03072(14) 0.0376(6) Uani 1 1 d . . .
H3 H 0.0113 0.8908 -0.0159 0.045 Uiso 1 1 calc R . .
C4 C -0.01603(10) 0.8360(2) 0.05894(15) 0.0387(6) Uani 1 1 d . . .
H4 H -0.0539 0.8725 0.0314 0.046 Uiso 1 1 calc R . .
C5 C 0.05541(10) 0.71609(18) 0.16781(13) 0.0295(5) Uani 1 1 d . . .
C6 C 0.00096(10) 0.77258(19) 0.12745(14) 0.0356(6) Uani 1 1 d . . .
H6 H -0.0253 0.7674 0.1476 0.043 Uiso 1 1 calc R . .
C7 C 0.07449(11) 0.6517(2) 0.24475(14) 0.0408(6) Uani 1 1 d . . .
H7A H 0.0909 0.7049 0.2903 0.061 Uiso 1 1 calc R . .
H7B H 0.1051 0.5958 0.2536 0.061 Uiso 1 1 calc R . .
H7C H 0.0398 0.6125 0.2403 0.061 Uiso 1 1 calc R . .
C8 C 0.12113(11) 0.8069(2) 0.04008(15) 0.0416(6) Uani 1 1 d . . .
H8A H 0.1044 0.8608 -0.0051 0.062 Uiso 1 1 calc R . .
H8B H 0.1279 0.7336 0.0221 0.062 Uiso 1 1 calc R . .
H8C H 0.1592 0.8364 0.0845 0.062 Uiso 1 1 calc R . .
C9 C 0.30230(9) 0.56559(17) 0.18012(13) 0.0256(5) Uani 1 1 d . . .
C10 C 0.35335(10) 0.54319(18) 0.25597(13) 0.0298(5) Uani 1 1 d . . .
C11 C 0.40510(10) 0.5079(2) 0.25858(15) 0.0372(6) Uani 1 1 d . . .
H11 H 0.4396 0.4898 0.3093 0.045 Uiso 1 1 calc R . .
C12 C 0.40737(11) 0.4985(2) 0.18913(16) 0.0436(6) Uani 1 1 d . . .
H12 H 0.4429 0.4731 0.1920 0.052 Uiso 1 1 calc R . .
C13 C 0.35763(11) 0.5262(2) 0.11528(15) 0.0397(6) Uani 1 1 d . . .
H13 H 0.3598 0.5217 0.0678 0.048 Uiso 1 1 calc R . .
C14 C 0.30435(10) 0.56089(18) 0.10913(13) 0.0303(5) Uani 1 1 d . . .
C15 C 0.25042(11) 0.5932(2) 0.02930(13) 0.0380(6) Uani 1 1 d . . .
H15A H 0.2206 0.5323 0.0109 0.057 Uiso 1 1 calc R . .
H15B H 0.2623 0.6048 -0.0107 0.057 Uiso 1 1 calc R . .
H15C H 0.2332 0.6636 0.0356 0.057 Uiso 1 1 calc R . .
C16 C 0.35253(10) 0.5620(2) 0.33234(13) 0.0360(6) Uani 1 1 d . . .
H16A H 0.3898 0.5335 0.3787 0.054 Uiso 1 1 calc R . .
H16B H 0.3185 0.5214 0.3288 0.054 Uiso 1 1 calc R . .
H16C H 0.3487 0.6435 0.3393 0.054 Uiso 1 1 calc R . .
C17 C 0.11494(10) 0.43964(19) -0.00290(13) 0.0316(5) Uani 1 1 d . . .
H17A H 0.1136 0.4650 -0.0526 0.038 Uiso 1 1 calc R . .
H17B H 0.0757 0.4052 -0.0189 0.038 Uiso 1 1 calc R . .
C18 C 0.16344(9) 0.35298(18) 0.03999(12) 0.0259(5) Uani 1 1 d . . .
C19 C 0.17126(10) 0.25819(19) 0.00363(13) 0.0321(5) Uani 1 1 d . . .
H19 H 0.1447 0.2439 -0.0524 0.039 Uiso 1 1 calc R . .
C20 C 0.21795(10) 0.18531(19) 0.04986(14) 0.0342(5) Uani 1 1 d . . .
H20 H 0.2241 0.1200 0.0261 0.041 Uiso 1 1 calc R . .
C21 C 0.25607(10) 0.20803(19) 0.13162(13) 0.0310(5) Uani 1 1 d . . .
H21 H 0.2885 0.1587 0.1646 0.037 Uiso 1 1 calc R . .
C22 C 0.24591(9) 0.30316(18) 0.16392(13) 0.0273(5) Uani 1 1 d . . .
H22 H 0.2720 0.3190 0.2198 0.033 Uiso 1 1 calc R . .
C23 C 0.19296(9) 0.37634(19) 0.28735(13) 0.0306(5) Uani 1 1 d . . .
H23A H 0.2002 0.3914 0.3421 0.037 Uiso 1 1 calc R . .
H23B H 0.2132 0.3042 0.2892 0.037 Uiso 1 1 calc R . .
C24 C 0.12692(9) 0.36588(18) 0.22811(12) 0.0268(5) Uani 1 1 d . . .
C25 C 0.08770(10) 0.29772(19) 0.23805(14) 0.0330(5) Uani 1 1 d . . .
H25 H 0.1018 0.2518 0.2849 0.040 Uiso 1 1 calc R . .
C26 C 0.02799(10) 0.2981(2) 0.17857(14) 0.0375(6) Uani 1 1 d . . .
H26 H 0.0006 0.2509 0.1835 0.045 Uiso 1 1 calc R . .
C27 C 0.00796(10) 0.3675(2) 0.11152(14) 0.0350(6) Uani 1 1 d . . .
H27 H -0.0333 0.3704 0.0707 0.042 Uiso 1 1 calc R . .
C28 C 0.04931(9) 0.43195(19) 0.10575(13) 0.0308(5) Uani 1 1 d . . .
H28 H 0.0359 0.4796 0.0598 0.037 Uiso 1 1 calc R . .

loop_
_atom_site_aniso_label
_atom_site_aniso_U_11
_atom_site_aniso_U_22
_atom_site_aniso_U_33
_atom_site_aniso_U_23
_atom_site_aniso_U_13
_atom_site_aniso_U_12
Ti1 0.0230(2) 0.0223(2) 0.0196(2) -0.00044(15) 0.00827(18) 0.00141(15)
O1 0.0269(8) 0.0267(8) 0.0269(8) -0.0008(6) 0.0125(7) 0.0038(6)
O2 0.0255(8) 0.0257(8) 0.0243(8) -0.0001(6) 0.0112(6) 0.0023(6)
O3 0.0287(8) 0.0250(8) 0.0217(8) 0.0005(6) 0.0084(7) 0.0030(6)
O4 0.0263(8) 0.0283(8) 0.0204(7) 0.0000(6) 0.0079(7) -0.0007(6)
N1 0.0268(10) 0.0267(10) 0.0228(10) -0.0017(8) 0.0104(8) 0.0002(8)
N2 0.0250(9) 0.0241(9) 0.0222(9) 0.0003(7) 0.0101(8) 0.0009(8)
C1 0.0244(11) 0.0215(11) 0.0276(12) -0.0035(9) 0.0095(10) 0.0015(9)
C2 0.0353(13) 0.0224(11) 0.0325(12) -0.0008(9) 0.0159(11) -0.0002(10)
C3 0.0428(15) 0.0249(12) 0.0336(13) 0.0024(10) 0.0118(11) 0.0012(11)
C4 0.0278(12) 0.0305(13) 0.0458(15) -0.0018(11) 0.0107(11) 0.0049(10)
C5 0.0309(13) 0.0249(12) 0.0314(12) -0.0045(9) 0.0152(11) -0.0013(9)
C6 0.0283(13) 0.0323(13) 0.0453(15) -0.0070(11) 0.0185(11) -0.0014(10)
C7 0.0447(14) 0.0472(15) 0.0385(14) 0.0024(11) 0.0271(12) 0.0073(12)
C8 0.0544(16) 0.0314(13) 0.0449(15) 0.0068(11) 0.0299(13) 0.0010(11)
C9 0.0264(12) 0.0182(11) 0.0324(12) -0.0004(9) 0.0154(10) -0.0010(9)
C10 0.0289(12) 0.0219(11) 0.0351(13) 0.0000(9) 0.0143(11) -0.0003(9)
C11 0.0300(13) 0.0336(13) 0.0426(14) 0.0006(11) 0.0148(11) 0.0033(10)
C12 0.0326(14) 0.0415(15) 0.0610(18) -0.0079(13) 0.0273(13) 0.0022(11)
C13 0.0488(16) 0.0365(14) 0.0475(15) -0.0090(11) 0.0345(14) -0.0059(11)
C14 0.0377(13) 0.0246(12) 0.0313(13) -0.0042(9) 0.0198(11) -0.0047(10)
C15 0.0469(15) 0.0390(14) 0.0322(13) 0.0007(11) 0.0235(12) -0.0042(11)
C16 0.0290(12) 0.0450(14) 0.0265(12) 0.0038(10) 0.0090(10) 0.0018(11)
C17 0.0321(12) 0.0340(13) 0.0217(11) -0.0039(10) 0.0089(10) 0.0017(10)
C18 0.0255(11) 0.0268(12) 0.0252(12) -0.0023(9) 0.0130(10) -0.0036(9)
C19 0.0324(12) 0.0367(13) 0.0275(12) -0.0067(10) 0.0157(10) -0.0037(10)
C20 0.0389(14) 0.0286(12) 0.0410(14) -0.0063(10) 0.0248(12) 0.0019(10)
C21 0.0318(12) 0.0290(12) 0.0344(13) 0.0048(10) 0.0187(11) 0.0051(10)
C22 0.0265(12) 0.0285(12) 0.0248(11) 0.0038(9) 0.0120(10) 0.0016(9)
C23 0.0331(12) 0.0313(12) 0.0247(12) 0.0045(9) 0.0130(10) 0.0012(10)
C24 0.0320(12) 0.0236(11) 0.0250(11) -0.0008(9) 0.0148(10) 0.0041(9)
C25 0.0383(14) 0.0314(13) 0.0328(13) 0.0033(10) 0.0209(11) 0.0029(10)
C26 0.0353(14) 0.0379(14) 0.0454(15) -0.0036(11) 0.0252(12) -0.0045(11)
C27 0.0278(12) 0.0384(14) 0.0340(13) -0.0052(11) 0.0125(11) 0.0000(10)
C28 0.0276(12) 0.0329(13) 0.0252(12) 0.0003(10) 0.0090(10) 0.0027(10)

loop_
_atom_type_symbol
_atom_type_description
_atom_type_scat_dispersion_real
_atom_type_scat_dispersion_imag
_atom_type_scat_source
C C 0.0033 0.0016 'International Tables Vol C Tables 4.2.6.8 and 6.1.1.4'
H H 0.0000 0.0000 'International Tables Vol C Tables 4.2.6.8 and 6.1.1.4'
N N 0.0061 0.0033 'International Tables Vol C Tables 4.2.6.8 and 6.1.1.4'
O O 0.0106 0.0060 'International Tables Vol C Tables 4.2.6.8 and 6.1.1.4'
Ti Ti 0.2776 0.4457 'International Tables Vol C Tables 4.2.6.8 and 6.1.1.4'

loop_
_geom_angle_atom_site_label_1
_geom_angle_atom_site_label_2
_geom_angle_atom_site_label_3
_geom_angle
_geom_angle_site_symmetry_1
_geom_angle_site_symmetry_3
_geom_angle_publ_flag
O2 Ti1 O1 98.89(6) . . ?
O2 Ti1 O4 95.06(6) . . ?
O1 Ti1 O4 103.98(6) . . ?
O2 Ti1 O3 105.00(6) . . ?
O1 Ti1 O3 92.31(6) . . ?
O4 Ti1 O3 151.90(6) . . ?
O2 Ti1 N2 88.24(6) . . ?
O1 Ti1 N2 166.99(6) . . ?
O4 Ti1 N2 86.08(6) . . ?
O3 Ti1 N2 75.27(6) . . ?
O2 Ti1 N1 167.40(6) . . ?
O1 Ti1 N1 90.33(6) . . ?
O4 Ti1 N1 74.26(6) . . ?
O3 Ti1 N1 83.04(6) . . ?
N2 Ti1 N1 84.43(6) . . ?
C1 O1 Ti1 139.36(13) . . ?
C9 O2 Ti1 142.03(13) . . ?
C17 O3 Ti1 124.92(12) . . ?
C23 O4 Ti1 126.34(12) . . ?
C24 N1 C28 118.92(19) . . ?
C24 N1 Ti1 114.68(14) . . ?
C28 N1 Ti1 126.33(14) . . ?
C18 N2 C22 118.91(18) . . ?
C18 N2 Ti1 114.40(13) . . ?
C22 N2 Ti1 126.65(14) . . ?
O1 C1 C5 119.57(19) . . ?
O1 C1 C2 119.56(19) . . ?
C5 C1 C2 120.86(19) . . ?
C3 C2 C1 118.1(2) . . ?
C3 C2 C8 121.4(2) . . ?
C1 C2 C8 120.5(2) . . ?
C4 C3 C2 121.6(2) . . ?
C4 C3 H3 119.2 . . ?
C2 C3 H3 119.2 . . ?
C6 C4 C3 119.2(2) . . ?
C6 C4 H4 120.4 . . ?
C3 C4 H4 120.4 . . ?
C6 C5 C1 118.4(2) . . ?
C6 C5 C7 121.0(2) . . ?
C1 C5 C7 120.59(19) . . ?
C4 C6 C5 121.7(2) . . ?
C4 C6 H6 119.1 . . ?
C5 C6 H6 119.1 . . ?
C5 C7 H7A 109.5 . . ?
C5 C7 H7B 109.5 . . ?
H7A C7 H7B 109.5 . . ?
C5 C7 H7C 109.5 . . ?
H7A C7 H7C 109.5 . . ?
H7B C7 H7C 109.5 . . ?
C2 C8 H8A 109.5 . . ?
C2 C8 H8B 109.5 . . ?
H8A C8 H8B 109.5 . . ?
C2 C8 H8C 109.5 . . ?
H8A C8 H8C 109.5 . . ?
H8B C8 H8C 109.5 . . ?
O2 C9 C14 119.14(18) . . ?
O2 C9 C10 119.69(19) . . ?
C14 C9 C10 121.1(2) . . ?
C11 C10 C9 118.3(2) . . ?
C11 C10 C16 121.1(2) . . ?
C9 C10 C16 120.54(19) . . ?
C12 C11 C10 121.4(2) . . ?
C12 C11 H11 119.3 . . ?
C10 C11 H11 119.3 . . ?
C11 C12 C13 119.6(2) . . ?
C11 C12 H12 120.2 . . ?
C13 C12 H12 120.2 . . ?
C12 C13 C14 121.3(2) . . ?
C12 C13 H13 119.3 . . ?
C14 C13 H13 119.3 . . ?
C13 C14 C9 118.1(2) . . ?
C13 C14 C15 121.6(2) . . ?
C9 C14 C15 120.3(2) . . ?
C14 C15 H15A 109.5 . . ?
C14 C15 H15B 109.5 . . ?
H15A C15 H15B 109.5 . . ?
C14 C15 H15C 109.5 . . ?
H15A C15 H15C 109.5 . . ?
H15B C15 H15C 109.5 . . ?
C10 C16 H16A 109.5 . . ?
C10 C16 H16B 109.5 . . ?
H16A C16 H16B 109.5 . . ?
C10 C16 H16C 109.5 . . ?
H16A C16 H16C 109.5 . . ?
H16B C16 H16C 109.5 . . ?
O3 C17 C18 110.18(17) . . ?
O3 C17 H17A 109.6 . . ?
C18 C17 H17A 109.6 . . ?
O3 C17 H17B 109.6 . . ?
C18 C17 H17B 109.6 . . ?
H17A C17 H17B 108.1 . . ?
N2 C18 C19 121.59(19) . . ?
N2 C18 C17 113.59(18) . . ?
C19 C18 C17 124.81(19) . . ?
C20 C19 C18 119.1(2) . . ?
C20 C19 H19 120.5 . . ?
C18 C19 H19 120.5 . . ?
C19 C20 C21 119.4(2) . . ?
C19 C20 H20 120.3 . . ?
C21 C20 H20 120.3 . . ?
C22 C21 C20 118.7(2) . . ?
C22 C21 H21 120.6 . . ?
C20 C21 H21 120.6 . . ?
N2 C22 C21 122.3(2) . . ?
N2 C22 H22 118.8 . . ?
C21 C22 H22 118.8 . . ?
O4 C23 C24 109.77(17) . . ?
O4 C23 H23A 109.7 . . ?
C24 C23 H23A 109.7 . . ?
O4 C23 H23B 109.7 . . ?
C24 C23 H23B 109.7 . . ?
H23A C23 H23B 108.2 . . ?
N1 C24 C25 121.5(2) . . ?
N1 C24 C23 113.04(18) . . ?
C25 C24 C23 125.42(19) . . ?
C26 C25 C24 118.7(2) . . ?
C26 C25 H25 120.7 . . ?
C24 C25 H25 120.7 . . ?
C25 C26 C27 119.9(2) . . ?
C25 C26 H26 120.1 . . ?
C27 C26 H26 120.1 . . ?
C28 C27 C26 118.1(2) . . ?
C28 C27 H27 121.0 . . ?
C26 C27 H27 121.0 . . ?
N1 C28 C27 122.8(2) . . ?
N1 C28 H28 118.6 . . ?
C27 C28 H28 118.6 . . ?

loop_
_geom_bond_atom_site_label_1
_geom_bond_atom_site_label_2
_geom_bond_distance
_geom_bond_site_symmetry_2
_geom_bond_publ_flag
Ti1 O2 1.8647(14) . ?
Ti1 O1 1.8654(14) . ?
Ti1 O4 1.8841(14) . ?
Ti1 O3 1.8993(14) . ?
Ti1 N2 2.2231(17) . ?
Ti1 N1 2.2459(18) . ?
O1 C1 1.356(2) . ?
O2 C9 1.360(2) . ?
O3 C17 1.402(3) . ?
O4 C23 1.401(3) . ?
N1 C24 1.339(3) . ?
N1 C28 1.343(3) . ?
N2 C18 1.345(3) . ?
N2 C22 1.346(3) . ?
C1 C5 1.402(3) . ?
C1 C2 1.406(3) . ?
C2 C3 1.391(3) . ?
C2 C8 1.504(3) . ?
C3 C4 1.381(3) . ?
C3 H3 0.9500 . ?
C4 C6 1.377(3) . ?
C4 H4 0.9500 . ?
C5 C6 1.387(3) . ?
C5 C7 1.505(3) . ?
C6 H6 0.9500 . ?
C7 H7A 0.9800 . ?
C7 H7B 0.9800 . ?
C7 H7C 0.9800 . ?
C8 H8A 0.9800 . ?
C8 H8B 0.9800 . ?
C8 H8C 0.9800 . ?
C9 C14 1.402(3) . ?
C9 C10 1.404(3) . ?
C10 C11 1.390(3) . ?
C10 C16 1.503(3) . ?
C11 C12 1.378(3) . ?
C11 H11 0.9500 . ?
C12 C13 1.382(4) . ?
C12 H12 0.9500 . ?
C13 C14 1.395(3) . ?
C13 H13 0.9500 . ?
C14 C15 1.502(3) . ?
C15 H15A 0.9800 . ?
C15 H15B 0.9800 . ?
C15 H15C 0.9800 . ?
C16 H16A 0.9800 . ?
C16 H16B 0.9800 . ?
C16 H16C 0.9800 . ?
C17 C18 1.498(3) . ?
C17 H17A 0.9900 . ?
C17 H17B 0.9900 . ?
C18 C19 1.389(3) . ?
C19 C20 1.375(3) . ?
C19 H19 0.9500 . ?
C20 C21 1.389(3) . ?
C20 H20 0.9500 . ?
C21 C22 1.373(3) . ?
C21 H21 0.9500 . ?
C22 H22 0.9500 . ?
C23 C24 1.502(3) . ?
C23 H23A 0.9900 . ?
C23 H23B 0.9900 . ?
C24 C25 1.391(3) . ?
C25 C26 1.377(3) . ?
C25 H25 0.9500 . ?
C26 C27 1.385(3) . ?
C26 H26 0.9500 . ?
C27 C28 1.371(3) . ?
C27 H27 0.9500 . ?
C28 H28 0.9500 . ?
